data_1548107
loop_
_publ_author_name
'Rashchenko, Sergey V.'
'Seryotkin, Yurii V.'
'Bakakin, Vladimir V.'

_publ_section_title
;
 An X-ray single crystal study of alkaline cations influence on laumontite
 hydration ability: II. Pressure-induced hydration of Na,K-rich laumontite
;
_journal_name_full 'Microporous and Mesoporous Materials'
_journal_page_first 126
_journal_paper_doi 10.1016/j.micromeso.2012.04.029
_journal_volume 159
_journal_year 2012
_chemical_formula_sum 'Al7.93 Ca2.73 H31.48 K1.03 Na1.44 O63.74 Si16.07'
_chemical_formula_weight 1899.72
_chemical_name_systematic
;
 ?
;
_space_group_IT_number 12
_symmetry_space_group_name_Hall '-C 2y'
_symmetry_space_group_name_H-M 'C 1 2/m 1'
_atom_sites_solution_hydrogens geom
_atom_sites_solution_primary direct
_atom_sites_solution_secondary difmap
_audit_creation_method SHELXL-97
_cell_angle_alpha 90.00
_cell_angle_beta 110.358(15)
_cell_angle_gamma 90.00
_cell_formula_units_Z 1
_cell_length_a 14.827(3)
_cell_length_b 13.135(2)
_cell_length_c 7.5039(7)
_cell_measurement_temperature 293(2)
_cell_volume 1370.1(4)
_computing_structure_refinement 'SHELXL-97 (Sheldrick, 1997)'
_diffrn_ambient_pressure 750(50)
_diffrn_ambient_temperature 293(2)
_diffrn_measured_fraction_theta_full 0.522
_diffrn_measured_fraction_theta_max 0.522
_diffrn_radiation_monochromator graphite
_diffrn_radiation_source 'fine-focus sealed tube'
_diffrn_radiation_type MoK\a
_diffrn_radiation_wavelength 0.71073
_diffrn_reflns_av_R_equivalents 0.0765
_diffrn_reflns_av_sigmaI/netI 0.0612
_diffrn_reflns_limit_h_max 15
_diffrn_reflns_limit_h_min -15
_diffrn_reflns_limit_k_max 13
_diffrn_reflns_limit_k_min -13
_diffrn_reflns_limit_l_max 9
_diffrn_reflns_limit_l_min -9
_diffrn_reflns_number 4302
_diffrn_reflns_theta_full 26.78
_diffrn_reflns_theta_max 26.78
_diffrn_reflns_theta_min 3.99
_exptl_absorpt_coefficient_mu 0.995
_exptl_crystal_density_diffrn 2.302
_exptl_crystal_density_method 'not measured'
_exptl_crystal_F_000 959
_refine_diff_density_max 0.338
_refine_diff_density_min -0.304
_refine_diff_density_rms 0.080
_refine_ls_extinction_method none
_refine_ls_goodness_of_fit_ref 1.015
_refine_ls_hydrogen_treatment mixed
_refine_ls_matrix_type full
_refine_ls_number_parameters 127
_refine_ls_number_reflns 804
_refine_ls_number_restraints 0
_refine_ls_restrained_S_all 1.015
_refine_ls_R_factor_all 0.0599
_refine_ls_R_factor_gt 0.0358
_refine_ls_shift/su_max 0.000
_refine_ls_shift/su_mean 0.000
_refine_ls_structure_factor_coef Fsqd
_refine_ls_weighting_details 'calc w=1/[\s^2^(Fo^2^)+(0.0496P)^2^+0.0000P] where P=(Fo^2^+2Fc^2^)/3'
_refine_ls_weighting_scheme calc
_refine_ls_wR_factor_gt 0.0819
_refine_ls_wR_factor_ref 0.0870
_reflns_number_gt 594
_reflns_number_total 804
_reflns_threshold_expression >2sigma(I)
_cod_data_source_file lg_0745_lau_abs_out.cif
_cod_data_source_block shelxl
_cod_original_formula_sum 'H31.48 Al7.93 Ca2.73 K1.03 Na1.44 O63.74 Si16.07'
_cod_database_code 1548107

loop_
_symmetry_equiv_pos_as_xyz
'x, y, z'
'-x, y, -z'
'x+1/2, y+1/2, z'
'-x+1/2, y+1/2, -z'
'-x, -y, -z'
'x, -y, z'
'-x+1/2, -y+1/2, -z'
'x+1/2, -y+1/2, z'

loop_
_atom_site_label
_atom_site_type_symbol
_atom_site_fract_x
_atom_site_fract_y
_atom_site_fract_z
_atom_site_U_iso_or_equiv
_atom_site_adp_type
_atom_site_occupancy
_atom_site_symmetry_multiplicity
_atom_site_calc_flag
_atom_site_refinement_flags
_atom_site_disorder_assembly
_atom_site_disorder_group
Ca1 Ca 0.23843(12) 0.5000 0.76758(19) 0.0200(4) Uani 0.68 2 d SP . .
Na1 Na 0.23843(12) 0.5000 0.76758(19) 0.0200(4) Uani 0.32 2 d SP . .
K2 K 0.5000 0.1757(6) 0.5000 0.0192(18) Uani 0.26 2 d SP . .
Na2 Na 0.5000 0.1757(6) 0.5000 0.0192(18) Uani 0.04 2 d SP . .
Si1 Si 0.23617(9) 0.11715(9) 0.64976(14) 0.0117(3) Uani 1 1 d . . .
Si2 Si 0.57678(9) 0.38354(10) 0.81865(14) 0.0126(3) Uani 1 1 d . . .
Si3 Si 0.36898(10) 0.30790(10) 0.76636(15) 0.0126(3) Uani 0.01 1 d P . .
Al3 Al 0.36898(10) 0.30790(10) 0.76636(15) 0.0126(3) Uani 0.99 1 d P . .
O1 O 0.2588(3) 0.0000 0.7227(5) 0.0138(10) Uani 1 2 d S . .
O2 O 0.2883(2) 0.3761(2) 0.5768(3) 0.0145(7) Uani 1 1 d . . .
O3 O 0.3602(2) 0.3788(2) 0.9572(3) 0.0184(8) Uani 1 1 d . . .
O4 O 0.6429(2) 0.3447(2) 0.6982(3) 0.0179(8) Uani 1 1 d . . .
O5 O 0.3294(2) 0.1836(2) 0.7659(3) 0.0159(8) Uani 1 1 d . . .
O6 O 0.5439(3) 0.5000 0.7594(5) 0.0155(10) Uani 1 2 d S . .
O7 O 0.4854(2) 0.3086(2) 0.7657(3) 0.0158(8) Uani 1 1 d . . .
W1 O 0.1374(4) 0.3863(4) 0.8576(5) 0.066(2) Uani 0.905(8) 1 d P . .
W2 O 0.0990(5) 0.5000 0.4761(8) 0.038(2) Uani 0.803(12) 2 d SP . .
W3 O 0.5090(19) 0.0354(12) 0.048(2) 0.082(12) Uiso 0.240(9) 1 d P . .
W4 O 0.016(3) 0.3349(14) 0.501(6) 0.088(9) Uiso 0.334(10) 1 d P . .
W5 O 0.053(4) 0.5000 0.306(7) 0.11(2) Uiso 0.175(18) 2 d SP . .

loop_
_atom_site_aniso_label
_atom_site_aniso_U_11
_atom_site_aniso_U_22
_atom_site_aniso_U_33
_atom_site_aniso_U_23
_atom_site_aniso_U_13
_atom_site_aniso_U_12
Ca1 0.0215(13) 0.0180(13) 0.0208(7) 0.000 0.0079(7) 0.000
Na1 0.0215(13) 0.0180(13) 0.0208(7) 0.000 0.0079(7) 0.000
K2 0.029(5) 0.008(4) 0.022(3) 0.000 0.009(3) 0.000
Na2 0.029(5) 0.008(4) 0.022(3) 0.000 0.009(3) 0.000
Si1 0.0124(9) 0.0105(10) 0.0125(5) -0.0007(5) 0.0045(5) -0.0005(5)
Si2 0.0104(10) 0.0136(11) 0.0132(5) 0.0003(5) 0.0033(5) -0.0013(5)
Si3 0.0118(10) 0.0121(11) 0.0129(5) -0.0006(5) 0.0030(6) -0.0008(5)
Al3 0.0118(10) 0.0121(11) 0.0129(5) -0.0006(5) 0.0030(6) -0.0008(5)
O1 0.016(3) 0.009(3) 0.0146(18) 0.000 0.0026(19) 0.000
O2 0.018(2) 0.014(2) 0.0125(12) 0.0009(12) 0.0059(13) 0.0039(11)
O3 0.022(3) 0.018(3) 0.0122(12) -0.0014(13) 0.0034(14) 0.0034(12)
O4 0.017(2) 0.019(2) 0.0208(13) -0.0029(13) 0.0104(14) -0.0022(12)
O5 0.015(3) 0.011(3) 0.0185(13) -0.0008(13) 0.0023(15) -0.0032(12)
O6 0.019(3) 0.005(3) 0.023(2) 0.000 0.007(2) 0.000
O7 0.015(2) 0.013(3) 0.0198(13) -0.0010(12) 0.0071(14) -0.0025(11)
W1 0.055(5) 0.097(5) 0.033(2) 0.015(2) -0.001(2) -0.050(3)
W2 0.037(6) 0.039(6) 0.043(4) 0.000 0.022(3) 0.000

loop_
_atom_type_symbol
_atom_type_description
_atom_type_scat_dispersion_real
_atom_type_scat_dispersion_imag
_atom_type_scat_source
O O 0.0106 0.0060 'International Tables Vol C Tables 4.2.6.8 and 6.1.1.4'
Si Si 0.0817 0.0704 'International Tables Vol C Tables 4.2.6.8 and 6.1.1.4'
Al Al 0.0645 0.0514 'International Tables Vol C Tables 4.2.6.8 and 6.1.1.4'
Ca Ca 0.2262 0.3064 'International Tables Vol C Tables 4.2.6.8 and 6.1.1.4'
Na Na 0.0362 0.0249 'International Tables Vol C Tables 4.2.6.8 and 6.1.1.4'
K K 0.2009 0.2494 'International Tables Vol C Tables 4.2.6.8 and 6.1.1.4'

loop_
_geom_angle_atom_site_label_1
_geom_angle_atom_site_label_2
_geom_angle_atom_site_label_3
_geom_angle
_geom_angle_site_symmetry_1
_geom_angle_site_symmetry_3
W1 Ca1 W1 78.0(3) . 6_565
W1 Ca1 W2 80.37(15) . .
W1 Ca1 W2 80.37(15) 6_565 .
W1 Ca1 O2 95.57(14) . .
W1 Ca1 O2 159.15(14) 6_565 .
W2 Ca1 O2 79.00(13) . .
W1 Ca1 O2 159.15(14) . 6_565
W1 Ca1 O2 95.57(14) 6_565 6_565
W2 Ca1 O2 79.00(13) . 6_565
O2 Ca1 O2 83.44(13) . 6_565
W1 Ca1 O3 130.73(12) . 6_565
W1 Ca1 O3 80.61(15) 6_565 6_565
W2 Ca1 O3 138.15(8) . 6_565
O2 Ca1 O3 117.34(12) . 6_565
O2 Ca1 O3 66.21(9) 6_565 6_565
W1 Ca1 O3 80.61(15) . .
W1 Ca1 O3 130.73(12) 6_565 .
W2 Ca1 O3 138.15(8) . .
O2 Ca1 O3 66.21(9) . .
O2 Ca1 O3 117.34(12) 6_565 .
O3 Ca1 O3 80.81(14) 6_565 .
W1 Ca1 Al3 160.81(12) . 6_565
W1 Ca1 Al3 86.94(14) 6_565 6_565
W2 Ca1 Al3 108.97(9) . 6_565
O2 Ca1 Al3 102.59(9) . 6_565
O2 Ca1 Al3 33.13(7) 6_565 6_565
O3 Ca1 Al3 33.11(6) 6_565 6_565
O3 Ca1 Al3 100.97(9) . 6_565
W1 Ca1 Si3 160.81(12) . 6_565
W1 Ca1 Si3 86.94(14) 6_565 6_565
W2 Ca1 Si3 108.97(9) . 6_565
O2 Ca1 Si3 102.59(9) . 6_565
O2 Ca1 Si3 33.13(7) 6_565 6_565
O3 Ca1 Si3 33.11(6) 6_565 6_565
O3 Ca1 Si3 100.97(9) . 6_565
Al3 Ca1 Si3 0.00(5) 6_565 6_565
W1 Ca1 Si3 86.94(14) . .
W1 Ca1 Si3 160.81(12) 6_565 .
W2 Ca1 Si3 108.97(8) . .
O2 Ca1 Si3 33.13(7) . .
O2 Ca1 Si3 102.59(9) 6_565 .
O3 Ca1 Si3 100.97(9) 6_565 .
O3 Ca1 Si3 33.11(6) . .
Al3 Ca1 Si3 104.92(7) 6_565 .
Si3 Ca1 Si3 104.92(7) 6_565 .
W1 Ca1 W5 85.8(6) . .
W1 Ca1 W5 85.8(6) 6_565 .
W2 Ca1 W5 7.0(8) . .
O2 Ca1 W5 73.9(6) . .
O2 Ca1 W5 73.9(6) 6_565 .
O3 Ca1 W5 136.0(3) 6_565 .
O3 Ca1 W5 136.0(3) . .
Al3 Ca1 W5 105.0(4) 6_565 .
Si3 Ca1 W5 105.0(4) 6_565 .
Si3 Ca1 W5 105.0(4) . .
O7 K2 O7 99.9(3) . 2_656
O7 K2 W2 107.97(13) . 7_556
O7 K2 W2 139.60(15) 2_656 7_556
O7 K2 W2 139.60(15) . 3_545
O7 K2 W2 107.97(13) 2_656 3_545
W2 K2 W2 67.4(3) 7_556 3_545
O7 K2 W1 131.17(18) . 7_556
O7 K2 W1 72.99(10) 2_656 7_556
W2 K2 W1 66.68(18) 7_556 7_556
W2 K2 W1 85.6(2) 3_545 7_556
O7 K2 W1 72.99(10) . 8
O7 K2 W1 131.17(18) 2_656 8
W2 K2 W1 85.6(2) 7_556 8
W2 K2 W1 66.68(18) 3_545 8
W1 K2 W1 147.0(3) 7_556 8
O7 K2 W5 163.8(9) . 3_545
O7 K2 W5 92.1(7) 2_656 3_545
W2 K2 W5 67.8(8) 7_556 3_545
W2 K2 W5 24.3(9) 3_545 3_545
W1 K2 W5 62.8(10) 7_556 3_545
W1 K2 W5 90.9(9) 8 3_545
O7 K2 W5 92.1(7) . 7_556
O7 K2 W5 163.8(9) 2_656 7_556
W2 K2 W5 24.3(9) 7_556 7_556
W2 K2 W5 67.8(8) 3_545 7_556
W1 K2 W5 90.9(10) 7_556 7_556
W1 K2 W5 62.8(10) 8 7_556
W5 K2 W5 78.3(14) 3_545 7_556
O7 K2 O4 52.93(13) . .
O7 K2 O4 70.93(16) 2_656 .
W2 K2 O4 149.44(14) 7_556 .
W2 K2 O4 109.95(13) 3_545 .
W1 K2 O4 143.6(2) 7_556 .
W1 K2 O4 66.80(13) 8 .
W5 K2 O4 122.9(10) 3_545 .
W5 K2 O4 125.3(9) 7_556 .
O7 K2 O4 70.93(16) . 2_656
O7 K2 O4 52.93(13) 2_656 2_656
W2 K2 O4 109.95(13) 7_556 2_656
W2 K2 O4 149.44(14) 3_545 2_656
W1 K2 O4 66.80(13) 7_556 2_656
W1 K2 O4 143.6(2) 8 2_656
W5 K2 O4 125.3(9) 3_545 2_656
W5 K2 O4 122.9(10) 7_556 2_656
O4 K2 O4 87.5(2) . 2_656
O7 K2 Si2 25.63(8) . .
O7 K2 Si2 84.91(19) 2_656 .
W2 K2 Si2 130.53(11) 7_556 .
W2 K2 Si2 129.13(13) 3_545 .
W1 K2 Si2 143.8(2) 7_556 .
W1 K2 Si2 68.32(11) 8 .
W5 K2 Si2 148.2(10) 3_545 .
W5 K2 Si2 110.1(8) 7_556 .
O4 K2 Si2 27.32(7) . .
O4 K2 Si2 77.04(16) 2_656 .
O7 K2 Si2 84.91(19) . 2_656
O7 K2 Si2 25.63(8) 2_656 2_656
W2 K2 Si2 129.13(13) 7_556 2_656
W2 K2 Si2 130.53(11) 3_545 2_656
W1 K2 Si2 68.32(11) 7_556 2_656
W1 K2 Si2 143.8(2) 8 2_656
W5 K2 Si2 110.1(8) 3_545 2_656
W5 K2 Si2 148.2(10) 7_556 2_656
O4 K2 Si2 77.04(16) . 2_656
O4 K2 Si2 27.32(7) 2_656 2_656
Si2 K2 Si2 79.31(16) . 2_656
O5 Si1 O2 112.14(16) . 7_556
O5 Si1 O4 110.36(17) . 8_455
O2 Si1 O4 108.76(16) 7_556 8_455
O5 Si1 O1 107.04(18) . .
O2 Si1 O1 110.54(16) 7_556 .
O4 Si1 O1 107.92(19) 8_455 .
O5 Si1 Ca1 111.74(12) . 7_556
O2 Si1 Ca1 33.44(11) 7_556 7_556
O4 Si1 Ca1 132.53(11) 8_455 7_556
O1 Si1 Ca1 79.51(12) . 7_556
O7 Si2 O3 111.44(15) . 2_657
O7 Si2 O6 111.3(2) . .
O3 Si2 O6 109.38(18) 2_657 .
O7 Si2 O4 106.77(17) . .
O3 Si2 O4 108.89(16) 2_657 .
O6 Si2 O4 109.00(18) . .
O7 Si2 K2 46.92(11) . .
O3 Si2 K2 127.28(14) 2_657 .
O6 Si2 K2 123.14(15) . .
O4 Si2 K2 59.91(11) . .
O7 Si3 O5 110.08(15) . .
O7 Si3 O3 110.96(15) . .
O5 Si3 O3 112.37(14) . .
O7 Si3 O2 113.27(14) . .
O5 Si3 O2 110.14(15) . .
O3 Si3 O2 99.70(14) . .
O7 Si3 Ca1 127.22(12) . .
O5 Si3 Ca1 122.70(12) . .
O3 Si3 Ca1 50.04(10) . .
O2 Si3 Ca1 49.70(9) . .
O7 Si3 K2 44.19(11) . .
O5 Si3 K2 78.29(14) . .
O3 Si3 K2 154.23(12) . .
O2 Si3 K2 98.08(11) . .
Ca1 Si3 K2 144.49(9) . .
Si1 O1 Si1 141.8(2) 6 .
Si1 O2 Si3 136.35(19) 7_556 .
Si1 O2 Ca1 125.26(16) 7_556 .
Si3 O2 Ca1 97.17(11) . .
Si2 O3 Si3 133.76(19) 2_657 .
Si2 O3 Ca1 128.32(15) 2_657 .
Si3 O3 Ca1 96.86(11) . .
Si1 O4 Si2 138.6(2) 8 .
Si1 O4 K2 127.68(13) 8 .
Si2 O4 K2 92.78(13) . .
Si1 O5 Si3 137.5(2) . .
Si2 O6 Si2 141.6(3) 6_565 .
Si2 O7 Si3 139.4(2) . .
Si2 O7 K2 107.44(16) . .
Si3 O7 K2 109.47(13) . .
Ca1 W1 W3 118.6(4) . 7_556
Ca1 W1 W4 98.1(7) . .
W3 W1 W4 92.1(9) 7_556 .
Ca1 W1 Na2 103.06(15) . 7_556
W3 W1 Na2 88.8(4) 7_556 7_556
W4 W1 Na2 5.0(7) . 7_556
Ca1 W1 K2 103.06(15) . 7_556
W3 W1 K2 88.8(4) 7_556 7_556
W4 W1 K2 5.0(7) . 7_556
Na2 W1 K2 0.0(3) 7_556 7_556
Ca1 W1 W3 119.9(4) . 8_456
W3 W1 W3 12.9(7) 7_556 8_456
W4 W1 W3 104.2(9) . 8_456
Na2 W1 W3 100.6(4) 7_556 8_456
K2 W1 W3 100.6(4) 7_556 8_456
Ca1 W1 W4 104.5(7) . 2_556
W3 W1 W4 83.7(8) 7_556 2_556
W4 W1 W4 8.8(15) . 2_556
Na2 W1 W4 5.3(6) 7_556 2_556
K2 W1 W4 5.3(6) 7_556 2_556
W3 W1 W4 95.6(8) 8_456 2_556
Ca1 W1 W1 51.01(14) . 6_565
W3 W1 W1 67.7(4) 7_556 6_565
W4 W1 W1 104.3(4) . 6_565
Na2 W1 W1 106.52(17) 7_556 6_565
K2 W1 W1 106.52(17) 7_556 6_565
W3 W1 W1 69.5(4) 8_456 6_565
W4 W1 W1 103.3(4) 2_556 6_565
Ca1 W1 W5 99.5(7) . 5_566
W3 W1 W5 37.4(9) 7_556 5_566
W4 W1 W5 61.8(10) . 5_566
Na2 W1 W5 60.4(7) 7_556 5_566
K2 W1 W5 60.4(7) 7_556 5_566
W3 W1 W5 50.0(9) 8_456 5_566
W4 W1 W5 55.2(9) 2_556 5_566
W1 W1 W5 60.6(5) 6_565 5_566
Ca1 W1 W2 50.64(13) . .
W3 W1 W2 98.8(4) 7_556 .
W4 W1 W2 50.9(6) . .
Na2 W1 W2 55.25(16) 7_556 .
K2 W1 W2 55.25(16) 7_556 .
W3 W1 W2 109.8(4) 8_456 .
W4 W1 W2 55.3(6) 2_556 .
W1 W1 W2 61.21(10) 6_565 .
W5 W1 W2 63.0(8) 5_566 .
Ca1 W1 W3 102.9(4) . 4_556
W3 W1 W3 15.7(6) 7_556 4_556
W4 W1 W3 96.0(8) . 4_556
Na2 W1 W3 93.8(4) 7_556 4_556
K2 W1 W3 93.8(4) 7_556 4_556
W3 W1 W3 21.1(6) 8_456 4_556
W4 W1 W3 88.5(7) 2_556 4_556
W1 W1 W3 52.0(4) 6_565 4_556
W5 W1 W3 34.9(9) 5_566 4_556
W2 W1 W3 89.4(4) . 4_556
W5 W2 Ca1 159(2) . .
W5 W2 W4 88.1(15) . .
Ca1 W2 W4 102.5(9) . .
W5 W2 W4 88.1(15) . 6_565
Ca1 W2 W4 102.5(9) . 6_565
W4 W2 W4 118.0(16) . 6_565
W5 W2 Na2 87.2(13) . 7_556
Ca1 W2 Na2 104.20(15) . 7_556
W4 W2 Na2 2.8(8) . 7_556
W4 W2 Na2 115.3(8) 6_565 7_556
W5 W2 K2 87.2(13) . 7_556
Ca1 W2 K2 104.20(15) . 7_556
W4 W2 K2 2.8(8) . 7_556
W4 W2 K2 115.3(8) 6_565 7_556
Na2 W2 K2 0.0 7_556 7_556
W5 W2 K2 87.2(13) . 3_455
Ca1 W2 K2 104.20(15) . 3_455
W4 W2 K2 115.3(8) . 3_455
W4 W2 K2 2.8(8) 6_565 3_455
Na2 W2 K2 112.6(3) 7_556 3_455
K2 W2 K2 112.6(3) 7_556 3_455
W5 W2 Na2 87.2(13) . 3_455
Ca1 W2 Na2 104.20(15) . 3_455
W4 W2 Na2 115.3(8) . 3_455
W4 W2 Na2 2.8(8) 6_565 3_455
Na2 W2 Na2 112.6(3) 7_556 3_455
K2 W2 Na2 112.6(3) 7_556 3_455
K2 W2 Na2 0.0 3_455 3_455
W5 W2 W4 86.1(17) . 2_556
Ca1 W2 W4 106.9(8) . 2_556
W4 W2 W4 8.5(13) . 2_556
W4 W2 W4 109.7(5) 6_565 2_556
Na2 W2 W4 5.7(6) 7_556 2_556
K2 W2 W4 5.7(6) 7_556 2_556
K2 W2 W4 107.0(6) 3_455 2_556
Na2 W2 W4 107.0(6) 3_455 2_556
W5 W2 W4 86.1(17) . 5_566
Ca1 W2 W4 106.9(8) . 5_566
W4 W2 W4 109.7(5) . 5_566
W4 W2 W4 8.5(13) 6_565 5_566
Na2 W2 W4 107.0(6) 7_556 5_566
K2 W2 W4 107.0(6) 7_556 5_566
K2 W2 W4 5.7(6) 3_455 5_566
Na2 W2 W4 5.7(6) 3_455 5_566
W4 W2 W4 101.3(12) 2_556 5_566
W5 W2 W3 11.4(16) . 8_455
Ca1 W2 W3 150.4(5) . 8_455
W4 W2 W3 84.4(10) . 8_455
W4 W2 W3 99.4(10) 6_565 8_455
Na2 W2 W3 83.9(4) 7_556 8_455
K2 W2 W3 83.9(4) 7_556 8_455
K2 W2 W3 98.5(4) 3_455 8_455
Na2 W2 W3 98.5(4) 3_455 8_455
W4 W2 W3 84.0(9) 2_556 8_455
W4 W2 W3 97.5(9) 5_566 8_455
W3 W3 W3 90.000(10) 2_655 6
W3 W3 W3 54.2(16) 2_655 5_655
W3 W3 W3 35.8(16) 6 5_655
W3 W3 W5 165.4(12) 2_655 3_545
W3 W3 W5 75.6(6) 6 3_545
W3 W3 W5 111.4(18) 5_655 3_545
W3 W3 W5 10.8(8) 2_655 7
W3 W3 W5 79.4(4) 6 7
W3 W3 W5 43.6(13) 5_655 7
W5 W3 W5 155.0(10) 3_545 7
W3 W3 W1 103(4) 2_655 7_556
W3 W3 W1 112.3(4) 6 7_556
W3 W3 W1 116(3) 5_655 7_556
W5 W3 W1 81.0(16) 3_545 7_556
W5 W3 W1 108.3(14) 7 7_556
W3 W3 W1 64(4) 2_655 8_554
W3 W3 W1 110.5(4) 6 8_554
W3 W3 W1 92(2) 5_655 8_554
W5 W3 W1 122.7(19) 3_545 8_554
W5 W3 W1 67.3(11) 7 8_554
W1 W3 W1 135.2(6) 7_556 8_554
W3 W3 W2 170.9(15) 2_655 3_545
W3 W3 W2 81.3(3) 6 3_545
W3 W3 W2 117.0(17) 5_655 3_545
W5 W3 W2 7.4(11) 3_545 3_545
W5 W3 W2 160.2(8) 7 3_545
W1 W3 W2 83.0(5) 7_556 3_545
W1 W3 W2 116.4(8) 8_554 3_545
W3 W3 W1 101(4) 2_655 4_546
W3 W3 W1 52.0(4) 6 4_546
W3 W3 W1 67(2) 5_655 4_546
W5 W3 W1 68.5(15) 3_545 4_546
W5 W3 W1 95.4(11) 7 4_546
W1 W3 W1 60.2(5) 7_556 4_546
W1 W3 W1 158.9(6) 8_554 4_546
W2 W3 W1 75.7(4) 3_545 4_546
W3 W3 W1 68(3) 2_655 3_544
W3 W3 W1 54.5(3) 6 3_544
W3 W3 W1 46(2) 5_655 3_544
W5 W3 W1 104.5(14) 3_545 3_544
W5 W3 W1 60.1(11) 7 3_544
W1 W3 W1 162.2(8) 7_556 3_544
W1 W3 W1 56.0(5) 8_554 3_544
W2 W3 W1 104.6(6) 3_545 3_544
W1 W3 W1 105.5(5) 4_546 3_544
W3 W3 K2 144(3) 2_655 .
W3 W3 K2 118.2(2) 6 .
W3 W3 K2 149(2) 5_655 .
W5 W3 K2 47.4(8) 3_545 .
W5 W3 K2 152.7(13) 7 .
W1 W3 K2 47.2(3) 7_556 .
W1 W3 K2 118.8(6) 8_554 .
W2 W3 K2 44.9(2) 3_545 .
W1 W3 K2 82.2(5) 4_546 .
W1 W3 K2 146.8(7) 3_544 .
Na2 W4 K2 0(3) 7_556 7_556
Na2 W4 W4 30(6) 7_556 2_556
K2 W4 W4 30(6) 7_556 2_556
Na2 W4 W2 150(7) 7_556 .
K2 W4 W2 150(7) 7_556 .
W4 W4 W2 120.5(12) 2_556 .
Na2 W4 W1 115(9) 7_556 .
K2 W4 W1 115(9) 7_556 .
W4 W4 W1 110(9) 2_556 .
W2 W4 W1 72.0(8) . .
Na2 W4 W5 135(8) 7_556 .
K2 W4 W5 135(8) 7_556 .
W4 W4 W5 111(5) 2_556 .
W2 W4 W5 26.2(10) . .
W1 W4 W5 98.1(13) . .
Na2 W4 W2 81(6) 7_556 5_566
K2 W4 W2 81(6) 7_556 5_566
W4 W4 W2 51.0(11) 2_556 5_566
W2 W4 W2 70.3(5) . 5_566
W1 W4 W2 87.5(9) . 5_566
W5 W4 W2 70.3(10) . 5_566
Na2 W4 W1 72(8) 7_556 2_556
K2 W4 W1 72(8) 7_556 2_556
W4 W4 W1 61(9) 2_556 2_556
W2 W4 W1 88.7(9) . 2_556
W1 W4 W1 151.0(8) . 2_556
W5 W4 W1 64.4(13) . 2_556
W2 W4 W1 65.3(7) 5_566 2_556
Na2 W4 W5 86(7) 7_556 5_566
K2 W4 W5 86(7) 7_556 5_566
W4 W4 W5 60(5) 2_556 5_566
W2 W4 W5 70.7(9) . 5_566
W1 W4 W5 64.2(12) . 5_566
W5 W4 W5 81.4(15) . 5_566
W2 W4 W5 24.2(10) 5_566 5_566
W1 W4 W5 89.4(13) 2_556 5_566
Na2 W4 Ca1 151(9) 7_556 .
K2 W4 Ca1 151(9) 7_556 .
W4 W4 Ca1 133(6) 2_556 .
W2 W4 Ca1 37.9(5) . .
W1 W4 Ca1 37.4(4) . .
W5 W4 Ca1 63.1(12) . .
W2 W4 Ca1 87.8(6) 5_566 .
W1 W4 Ca1 126.5(7) 2_556 .
W5 W4 Ca1 73.4(11) 5_566 .
W2 W5 W3 161(3) . 8_455
W2 W5 W3 161(3) . 3_455
W3 W5 W3 28.7(12) 8_455 3_455
W2 W5 W3 164(3) . 7
W3 W5 W3 3.8(4) 8_455 7
W3 W5 W3 25.0(10) 3_455 7
W2 W5 W3 164(3) . 4
W3 W5 W3 25.0(10) 8_455 4
W3 W5 W3 3.8(4) 3_455 4
W3 W5 W3 21.2(8) 7 4
W2 W5 W4 65.7(15) . 6_565
W3 W5 W4 133(2) 8_455 6_565
W3 W5 W4 106.9(13) 3_455 6_565
W3 W5 W4 129.2(17) 7 6_565
W3 W5 W4 110.1(13) 4 6_565
W2 W5 W4 65.7(15) . .
W3 W5 W4 106.9(13) 8_455 .
W3 W5 W4 133(2) 3_455 .
W3 W5 W4 110.1(13) 7 .
W3 W5 W4 129.2(17) 4 .
W4 W5 W4 103(2) 6_565 .
W2 W5 K2 68.6(13) . 3_455
W3 W5 K2 130.1(19) 8_455 3_455
W3 W5 K2 105.0(11) 3_455 3_455
W3 W5 K2 126.6(15) 7 3_455
W3 W5 K2 108.1(11) 4 3_455
W4 W5 K2 3.8(8) 6_565 3_455
W4 W5 K2 102.4(16) . 3_455
W2 W5 Na2 68.6(13) . 3_455
W3 W5 Na2 130.1(19) 8_455 3_455
W3 W5 Na2 105.0(11) 3_455 3_455
W3 W5 Na2 126.6(15) 7 3_455
W3 W5 Na2 108.1(11) 4 3_455
W4 W5 Na2 3.8(8) 6_565 3_455
W4 W5 Na2 102.4(16) . 3_455
K2 W5 Na2 0.0 3_455 3_455
W2 W5 K2 68.6(13) . 7_556
W3 W5 K2 105.0(11) 8_455 7_556
W3 W5 K2 130.1(19) 3_455 7_556
W3 W5 K2 108.1(11) 7 7_556
W3 W5 K2 126.6(15) 4 7_556
W4 W5 K2 102.4(16) 6_565 7_556
W4 W5 K2 3.8(8) . 7_556
K2 W5 K2 101.7(14) 3_455 7_556
Na2 W5 K2 101.7(14) 3_455 7_556
W2 W5 Na2 68.6(13) . 7_556
W3 W5 Na2 105.0(11) 8_455 7_556
W3 W5 Na2 130.1(19) 3_455 7_556
W3 W5 Na2 108.1(11) 7 7_556
W3 W5 Na2 126.6(15) 4 7_556
W4 W5 Na2 102.4(16) 6_565 7_556
W4 W5 Na2 3.8(8) . 7_556
K2 W5 Na2 101.7(14) 3_455 7_556
Na2 W5 Na2 101.7(14) 3_455 7_556
K2 W5 Na2 0.00(18) 7_556 7_556
W2 W5 W4 69.7(16) . 5_566
W3 W5 W4 129(2) 8_455 5_566
W3 W5 W4 105.6(15) 3_455 5_566
W3 W5 W4 125.7(18) 7 5_566
W3 W5 W4 108.4(14) 4 5_566
W4 W5 W4 8.6(14) 6_565 5_566
W4 W5 W4 98.6(15) . 5_566
K2 W5 W4 5.3(6) 3_455 5_566
Na2 W5 W4 5.3(6) 3_455 5_566
K2 W5 W4 97.6(15) 7_556 5_566
Na2 W5 W4 97.6(15) 7_556 5_566

loop_
_geom_bond_atom_site_label_1
_geom_bond_atom_site_label_2
_geom_bond_distance
_geom_bond_site_symmetry_2
Ca1 W1 2.373(4) .
Ca1 W1 2.373(4) 6_565
Ca1 W2 2.431(7) .
Ca1 O2 2.446(3) .
Ca1 O2 2.446(3) 6_565
Ca1 O3 2.457(3) 6_565
Ca1 O3 2.457(3) .
Ca1 Al3 3.1821(18) 6_565
Ca1 Si3 3.1821(18) 6_565
Ca1 Si3 3.1821(17) .
Ca1 W5 3.60(5) .
K2 O7 2.715(5) .
K2 O7 2.715(5) 2_656
K2 W2 2.774(7) 7_556
K2 W2 2.774(7) 3_545
K2 W1 2.866(4) 7_556
K2 W1 2.866(4) 8
K2 W5 2.98(3) 3_545
K2 W5 2.98(3) 7_556
K2 O4 3.071(6) .
K2 O4 3.071(6) 2_656
K2 Si2 3.546(6) .
K2 Si2 3.546(6) 2_656
Si1 O5 1.611(3) .
Si1 O2 1.613(3) 7_556
Si1 O4 1.627(3) 8_455
Si1 O1 1.6285(17) .
Si1 Ca1 3.6246(16) 7_556
Si2 O7 1.608(3) .
Si2 O3 1.616(3) 2_657
Si2 O6 1.6201(19) .
Si2 O4 1.629(3) .
Si3 O7 1.729(3) .
Si3 O5 1.734(3) .
Si3 O3 1.751(3) .
Si3 O2 1.753(3) .
O1 Si1 1.6285(17) 6
O2 Si1 1.613(3) 7_556
O3 Si2 1.616(3) 2_657
O4 Si1 1.627(3) 8
O6 Si2 1.6201(19) 6_565
W1 W3 2.71(3) 7_556
W1 W4 2.74(4) .
W1 Na2 2.866(4) 7_556
W1 K2 2.866(4) 7_556
W1 W3 2.93(2) 8_456
W1 W4 2.94(4) 2_556
W1 W1 2.986(9) 6_565
W1 W5 3.04(5) 5_566
W1 W2 3.100(6) .
W1 W3 3.18(2) 4_556
W2 W5 1.22(5) .
W2 W4 2.53(2) .
W2 W4 2.53(2) 6_565
W2 Na2 2.774(7) 7_556
W2 K2 2.774(7) 7_556
W2 K2 2.774(7) 3_455
W2 Na2 2.774(7) 3_455
W2 W4 2.80(3) 2_556
W2 W4 2.80(3) 5_566
W2 W3 3.058(17) 8_455
W3 W3 0.67(3) 2_655
W3 W3 0.93(3) 6
W3 W3 1.15(3) 5_655
W3 W5 1.87(5) 3_545
W3 W5 2.53(5) 7
W3 W1 2.71(3) 7_556
W3 W1 2.93(2) 8_554
W3 W2 3.058(17) 3_545
W3 W1 3.18(2) 4_546
W3 W1 3.37(2) 3_544
W4 Na2 0.28(3) 7_556
W4 K2 0.28(3) 7_556
W4 W4 0.48(7) 2_556
W4 W5 2.77(4) .
W4 W2 2.80(3) 5_566
W4 W1 2.94(4) 2_556
W4 W5 2.98(4) 5_566
W5 W3 1.87(5) 8_455
W5 W3 1.87(5) 3_455
W5 W3 2.53(5) 7
W5 W3 2.53(5) 4
W5 W4 2.77(4) 6_565
W5 K2 2.98(3) 3_455
W5 Na2 2.98(3) 3_455
W5 K2 2.98(3) 7_556
W5 Na2 2.98(3) 7_556
W5 W4 2.98(4) 5_566
